data_7028692
loop_
_publ_author_name
'Moxey, Graeme J.'
'Ortu, Fabrizio'
'Goldney Sidley, Leon'
'Strandberg, Helen N.'
'Blake, Alexander J.'
'Lewis, William'
'Kays, Deborah L.'

_publ_section_title
;
 Synthesis and characterisation of magnesium complexes containing
 sterically demanding N,N'-bis(aryl)amidinate ligands.
;
_journal_issue 12
_journal_name_full 'Dalton transactions (Cambridge, England : 2003)'
_journal_page_first 4838
_journal_page_last 4846
_journal_paper_doi 10.1039/c3dt53234h
_journal_volume 43
_journal_year 2014
_chemical_formula_moiety 'C33 H44 N2'
_chemical_formula_sum 'C33 H44 N2'
_chemical_formula_weight 468.70
_chemical_name_systematic
; 
 ? 
;
_space_group_IT_number 14
_symmetry_cell_setting monoclinic
_symmetry_space_group_name_Hall '-P 2yn'
_symmetry_space_group_name_H-M 'P 1 21/n 1'
_atom_sites_solution_hydrogens 'geom, methyls and NH from diffmap'
_atom_sites_solution_primary direct
_atom_sites_solution_secondary difmap
_audit_creation_method 'enCIFer editing of SHELXL-97 created file'
_cell_angle_alpha 90.00
_cell_angle_beta 109.525(3)
_cell_angle_gamma 90.00
_cell_formula_units_Z 4
_cell_length_a 11.5654(6)
_cell_length_b 16.5227(8)
_cell_length_c 16.1572(9)
_cell_measurement_reflns_used 3403
_cell_measurement_temperature 90(2)
_cell_measurement_theta_max 27.534
_cell_measurement_theta_min 2.238
_cell_volume 2910.0(3)
_computing_cell_refinement 'Bruker SAINT version 6.36A (Bruker, 2002)'
_computing_data_collection 'Bruker SMART version 5.625 (Bruker, 2001)'
_computing_data_reduction 'Bruker SAINT; SHELXTL (Sheldrick, 2008)'
_computing_molecular_graphics ' ?'
_computing_publication_material 'enCIFer(Allen et al.,2004);PLATON(Spek,2003)'
_computing_structure_refinement 'SHELXL-97 (Sheldrick, 2008)'
_computing_structure_solution 'SHELXS-97 (Sheldrick, 2008)'
_diffrn_ambient_temperature 90(2)
_diffrn_detector_area_resol_mean 8.366
_diffrn_measured_fraction_theta_full 0.998
_diffrn_measured_fraction_theta_max 0.998
_diffrn_measurement_device_type 'Bruker SMART APEX CCD area detector'
_diffrn_measurement_method '\w AND \f'
_diffrn_radiation_monochromator graphite
_diffrn_radiation_source 'normal-focus sealed tube'
_diffrn_radiation_type MoK\a
_diffrn_radiation_wavelength 0.71073
_diffrn_reflns_av_R_equivalents 0.0970
_diffrn_reflns_av_sigmaI/netI 0.0708
_diffrn_reflns_limit_h_max 12
_diffrn_reflns_limit_h_min -12
_diffrn_reflns_limit_k_max 17
_diffrn_reflns_limit_k_min -17
_diffrn_reflns_limit_l_max 17
_diffrn_reflns_limit_l_min -17
_diffrn_reflns_number 23610
_diffrn_reflns_theta_full 22.50
_diffrn_reflns_theta_max 22.50
_diffrn_reflns_theta_min 2.24
_diffrn_standards_decay_% 0
_diffrn_standards_number 0
_exptl_absorpt_coefficient_mu 0.061
_exptl_absorpt_correction_T_max 0.8621
_exptl_absorpt_correction_T_min 0.7464
_exptl_absorpt_correction_type multi-scan
_exptl_absorpt_process_details 'SADABS 2007/2'
_exptl_crystal_colour COLOURLESS
_exptl_crystal_density_diffrn 1.070
_exptl_crystal_density_method 'not measured'
_exptl_crystal_description PLATE
_exptl_crystal_F_000 1024
_exptl_crystal_size_max 0.17
_exptl_crystal_size_mid 0.14
_exptl_crystal_size_min 0.04
_refine_diff_density_max 0.368
_refine_diff_density_min -0.214
_refine_diff_density_rms 0.054
_refine_ls_extinction_method none
_refine_ls_goodness_of_fit_ref 1.147
_refine_ls_hydrogen_treatment mixed
_refine_ls_matrix_type full
_refine_ls_number_parameters 329
_refine_ls_number_reflns 3803
_refine_ls_number_restraints 0
_refine_ls_restrained_S_all 1.147
_refine_ls_R_factor_all 0.1165
_refine_ls_R_factor_gt 0.0877
_refine_ls_shift/su_max 0.000
_refine_ls_shift/su_mean 0.000
_refine_ls_structure_factor_coef Fsqd
_refine_ls_weighting_details 'calc w=1/[\s^2^(Fo^2^)+(0.0504P)^2^+5.2819P] where P=(Fo^2^+2Fc^2^)/3'
_refine_ls_weighting_scheme calc
_refine_ls_wR_factor_gt 0.1695
_refine_ls_wR_factor_ref 0.1801
_reflns_number_gt 2815
_reflns_number_total 3803
_reflns_threshold_expression >2I\s(I)
_cod_data_source_file c3dt53234h.txt
_cod_data_source_block L6H
_cod_depositor_comments
;
The following automatic conversions were performed:

'_symmetry_cell_setting' value 'Monoclinic' changed to 'monoclinic'
according to
/usr/data/users/saulius/automatic-downloads/current/RSC/lib/dictionaries/cif_core.dic
dictionary named 'cif_core.dic' version 2.4.2 from
2011-04-26.

'_exptl_absorpt_correction_type' value 'MULTI-SCAN'
changed to 'multi-scan' according to
/usr/data/users/saulius/automatic-downloads/current/RSC/lib/dictionaries/cif_core.dic
dictionary named 'cif_core.dic' version 2.4.2 from 2011-04-26.

Automatic conversion script
Id: cif_fix_values 2281 2013-09-26 08:29:07Z andrius 
;
_cod_original_sg_symbol_H-M 'P 21/n'
_cod_database_code 7028692

loop_
_symmetry_equiv_pos_as_xyz
'x, y, z'
'-x+1/2, y+1/2, -z+1/2'
'-x, -y, -z'
'x-1/2, -y-1/2, z-1/2'

loop_
_atom_site_label
_atom_site_type_symbol
_atom_site_fract_x
_atom_site_fract_y
_atom_site_fract_z
_atom_site_U_iso_or_equiv
_atom_site_adp_type
_atom_site_occupancy
_atom_site_symmetry_multiplicity
_atom_site_calc_flag
_atom_site_refinement_flags
C1 C 0.3630(4) 0.2540(2) 0.9909(3) 0.0173(10) Uani 1 1 d .
C2 C 0.4715(4) 0.2895(2) 0.9734(2) 0.0149(10) Uani 1 1 d .
C3 C 0.5767(4) 0.2433(3) 0.9884(3) 0.0197(10) Uani 1 1 d .
H3A H 0.5789 0.1899 1.0107 0.024 Uiso 1 1 calc R
C4 C 0.6791(4) 0.2731(3) 0.9716(3) 0.0189(10) Uani 1 1 d .
C5 C 0.6721(4) 0.3510(3) 0.9386(3) 0.0218(11) Uani 1 1 d .
H5A H 0.7408 0.3724 0.9262 0.026 Uiso 1 1 calc R
C6 C 0.5691(4) 0.3990(3) 0.9230(3) 0.0215(11) Uani 1 1 d .
C7 C 0.4691(4) 0.3685(2) 0.9410(3) 0.0198(11) Uani 1 1 d .
H7A H 0.3982 0.4011 0.9314 0.024 Uiso 1 1 calc R
C8 C 0.7935(4) 0.2226(3) 0.9888(3) 0.0279(12) Uani 1 1 d .
H8A H 0.8651 0.2540 1.0236 0.042 Uiso 1 1 calc R
H8B H 0.8029 0.2073 0.9328 0.042 Uiso 1 1 calc R
H8C H 0.7867 0.1736 1.0211 0.042 Uiso 1 1 calc R
C9 C 0.5643(5) 0.4837(3) 0.8869(3) 0.0348(13) Uani 1 1 d .
H9A H 0.5024 0.5153 0.9019 0.052 Uiso 1 1 calc R
H9B H 0.5428 0.4813 0.8230 0.052 Uiso 1 1 calc R
H9C H 0.6447 0.5095 0.9125 0.052 Uiso 1 1 calc R
N1 N 0.3901(3) 0.2169(2) 1.0710(2) 0.0185(9) Uani 1 1 d .
H1A H 0.467(4) 0.222(3) 1.109(3) 0.022 Uiso 1 1 d .
C10 C 0.2979(4) 0.1854(3) 1.1037(3) 0.0206(11) Uani 1 1 d .
C11 C 0.2578(4) 0.2334(3) 1.1597(3) 0.0231(11) Uani 1 1 d .
C12 C 0.1745(5) 0.1996(3) 1.1950(3) 0.0353(13) Uani 1 1 d .
H12A H 0.1485 0.2302 1.2355 0.042 Uiso 1 1 calc R
C13 C 0.1289(5) 0.1227(3) 1.1725(4) 0.0452(15) Uani 1 1 d .
H13A H 0.0706 0.1011 1.1963 0.054 Uiso 1 1 calc R
C14 C 0.1676(5) 0.0774(3) 1.1157(3) 0.0383(14) Uani 1 1 d .
H14A H 0.1362 0.0242 1.1012 0.046 Uiso 1 1 calc R
C15 C 0.2515(4) 0.1072(3) 1.0789(3) 0.0304(12) Uani 1 1 d .
C16 C 0.3047(4) 0.3185(3) 1.1840(3) 0.0253(11) Uani 1 1 d .
H16A H 0.3333 0.3389 1.1359 0.030 Uiso 1 1 calc R
C17 C 0.2065(5) 0.3772(3) 1.1916(3) 0.0377(13) Uani 1 1 d .
H17A H 0.1352 0.3752 1.1376 0.057 Uiso 1 1 calc R
H17B H 0.2399 0.4323 1.2003 0.057 Uiso 1 1 calc R
H17C H 0.1815 0.3619 1.2417 0.057 Uiso 1 1 calc R
C18 C 0.4146(5) 0.3197(3) 1.2682(3) 0.0418(14) Uani 1 1 d .
H18A H 0.4811 0.2874 1.2601 0.063 Uiso 1 1 calc R
H18B H 0.3911 0.2969 1.3162 0.063 Uiso 1 1 calc R
H18C H 0.4424 0.3756 1.2823 0.063 Uiso 1 1 calc R
C19 C 0.2918(5) 0.0556(3) 1.0159(3) 0.0296(12) Uani 1 1 d .
H19A H 0.3431 0.0907 0.9915 0.036 Uiso 1 1 calc R
C20 C 0.1834(5) 0.0274(3) 0.9392(3) 0.0433(14) Uani 1 1 d .
H20A H 0.1349 0.0743 0.9102 0.065 Uiso 1 1 calc R
H20B H 0.1322 -0.0087 0.9605 0.065 Uiso 1 1 calc R
H20C H 0.2127 -0.0018 0.8973 0.065 Uiso 1 1 calc R
C21 C 0.3717(4) -0.0146(3) 1.0623(3) 0.0334(13) Uani 1 1 d .
H21A H 0.3989 -0.0452 1.0202 0.050 Uiso 1 1 calc R
H21B H 0.3245 -0.0502 1.0876 0.050 Uiso 1 1 calc R
H21C H 0.4435 0.0061 1.1093 0.050 Uiso 1 1 calc R
N2 N 0.2509(3) 0.25440(19) 0.9380(2) 0.0171(8) Uani 1 1 d .
C22 C 0.2211(4) 0.2927(3) 0.8554(3) 0.0167(10) Uani 1 1 d .
C23 C 0.2488(4) 0.2588(2) 0.7846(3) 0.0172(10) Uani 1 1 d .
C24 C 0.2135(4) 0.3014(3) 0.7055(3) 0.0226(11) Uani 1 1 d .
H24A H 0.2334 0.2801 0.6573 0.027 Uiso 1 1 calc R
C25 C 0.1508(4) 0.3737(3) 0.6953(3) 0.0232(11) Uani 1 1 d .
H25A H 0.1292 0.4020 0.6410 0.028 Uiso 1 1 calc R
C26 C 0.1197(4) 0.4045(3) 0.7637(3) 0.0222(11) Uani 1 1 d .
H26A H 0.0742 0.4535 0.7558 0.027 Uiso 1 1 calc R
C27 C 0.1535(4) 0.3653(2) 0.8447(3) 0.0186(10) Uani 1 1 d .
C28 C 0.3105(4) 0.1773(3) 0.7897(3) 0.0214(11) Uani 1 1 d .
H28A H 0.3343 0.1577 0.8517 0.026 Uiso 1 1 calc R
C29 C 0.4269(4) 0.1824(3) 0.7649(3) 0.0287(12) Uani 1 1 d .
H29A H 0.4803 0.2251 0.7995 0.043 Uiso 1 1 calc R
H29B H 0.4047 0.1949 0.7023 0.043 Uiso 1 1 calc R
H29C H 0.4701 0.1304 0.7772 0.043 Uiso 1 1 calc R
C30 C 0.2209(4) 0.1160(3) 0.7312(3) 0.0307(12) Uani 1 1 d .
H30A H 0.2607 0.0630 0.7370 0.046 Uiso 1 1 calc R
H30B H 0.1965 0.1338 0.6699 0.046 Uiso 1 1 calc R
H30C H 0.1482 0.1120 0.7491 0.046 Uiso 1 1 calc R
C31 C 0.1214(4) 0.4004(3) 0.9214(3) 0.0262(11) Uani 1 1 d .
H31A H 0.1929 0.3887 0.9754 0.031 Uiso 1 1 calc R
C32 C 0.1032(5) 0.4911(3) 0.9188(3) 0.0390(14) Uani 1 1 d .
H32A H 0.0962 0.5094 0.9746 0.059 Uiso 1 1 calc R
H32B H 0.0280 0.5051 0.8707 0.059 Uiso 1 1 calc R
H32C H 0.1735 0.5177 0.9093 0.059 Uiso 1 1 calc R
C33 C 0.0134(5) 0.3547(3) 0.9315(4) 0.0411(14) Uani 1 1 d .
H33A H -0.0015 0.3732 0.9847 0.062 Uiso 1 1 calc R
H33B H 0.0315 0.2966 0.9361 0.062 Uiso 1 1 calc R
H33C H -0.0597 0.3648 0.8802 0.062 Uiso 1 1 calc R

loop_
_atom_site_aniso_label
_atom_site_aniso_U_11
_atom_site_aniso_U_22
_atom_site_aniso_U_33
_atom_site_aniso_U_23
_atom_site_aniso_U_13
_atom_site_aniso_U_12
C1 0.025(3) 0.009(2) 0.016(2) -0.0049(19) 0.005(2) -0.0015(19)
C2 0.021(3) 0.013(2) 0.008(2) -0.0029(18) 0.0015(19) 0.0006(19)
C3 0.025(3) 0.019(2) 0.015(2) -0.0004(19) 0.006(2) -0.004(2)
C4 0.024(3) 0.020(3) 0.014(2) -0.0015(19) 0.008(2) -0.001(2)
C5 0.022(3) 0.025(3) 0.021(2) -0.004(2) 0.010(2) -0.010(2)
C6 0.023(3) 0.018(3) 0.023(3) 0.001(2) 0.006(2) -0.008(2)
C7 0.024(3) 0.016(3) 0.018(2) -0.0035(19) 0.007(2) 0.002(2)
C8 0.026(3) 0.029(3) 0.033(3) 0.001(2) 0.015(2) -0.002(2)
C9 0.032(3) 0.026(3) 0.046(3) 0.006(2) 0.013(3) -0.005(2)
N1 0.017(2) 0.019(2) 0.018(2) 0.0055(17) 0.0039(17) 0.0025(17)
C10 0.023(3) 0.020(3) 0.022(3) 0.010(2) 0.011(2) 0.004(2)
C11 0.025(3) 0.024(3) 0.024(3) 0.006(2) 0.014(2) 0.007(2)
C12 0.049(4) 0.029(3) 0.038(3) -0.001(2) 0.028(3) 0.001(3)
C13 0.050(4) 0.047(4) 0.053(4) 0.009(3) 0.036(3) -0.006(3)
C14 0.051(4) 0.025(3) 0.051(3) 0.004(3) 0.033(3) -0.005(3)
C15 0.039(3) 0.025(3) 0.029(3) 0.010(2) 0.014(2) 0.006(2)
C16 0.028(3) 0.026(3) 0.026(3) 0.005(2) 0.014(2) 0.005(2)
C17 0.036(3) 0.032(3) 0.048(3) -0.004(3) 0.017(3) 0.005(2)
C18 0.034(3) 0.044(3) 0.048(3) 0.001(3) 0.014(3) -0.004(3)
C19 0.046(3) 0.019(3) 0.031(3) 0.001(2) 0.021(3) -0.006(2)
C20 0.046(4) 0.044(3) 0.033(3) 0.000(3) 0.004(3) 0.011(3)
C21 0.033(3) 0.024(3) 0.037(3) -0.005(2) 0.002(2) 0.000(2)
N2 0.025(2) 0.0116(18) 0.016(2) -0.0019(16) 0.0092(18) 0.0004(16)
C22 0.015(2) 0.020(3) 0.015(2) -0.001(2) 0.0043(19) -0.004(2)
C23 0.012(2) 0.019(2) 0.020(2) -0.001(2) 0.004(2) -0.0049(19)
C24 0.027(3) 0.024(3) 0.017(3) -0.002(2) 0.008(2) -0.002(2)
C25 0.027(3) 0.019(3) 0.018(3) 0.005(2) 0.000(2) 0.001(2)
C26 0.026(3) 0.016(2) 0.024(3) 0.000(2) 0.007(2) -0.002(2)
C27 0.014(2) 0.017(2) 0.024(3) -0.002(2) 0.005(2) -0.004(2)
C28 0.025(3) 0.021(3) 0.017(2) 0.002(2) 0.006(2) 0.002(2)
C29 0.024(3) 0.038(3) 0.026(3) 0.002(2) 0.012(2) 0.010(2)
C30 0.036(3) 0.018(3) 0.037(3) -0.002(2) 0.012(2) 0.008(2)
C31 0.029(3) 0.020(3) 0.033(3) 0.004(2) 0.015(2) 0.004(2)
C32 0.054(4) 0.028(3) 0.043(3) -0.009(2) 0.027(3) -0.003(3)
C33 0.047(4) 0.033(3) 0.051(4) -0.010(3) 0.027(3) -0.004(3)

loop_
_atom_type_symbol
_atom_type_description
_atom_type_scat_dispersion_real
_atom_type_scat_dispersion_imag
_atom_type_scat_source
C C 0.0033 0.0016 'International Tables Vol C Tables 4.2.6.8 and 6.1.1.4'
H H 0.0000 0.0000 'International Tables Vol C Tables 4.2.6.8 and 6.1.1.4'
N N 0.0061 0.0033 'International Tables Vol C Tables 4.2.6.8 and 6.1.1.4'

loop_
_geom_angle_atom_site_label_1
_geom_angle_atom_site_label_2
_geom_angle_atom_site_label_3
_geom_angle
N2 C1 N1 119.3(4)
N2 C1 C2 126.3(4)
N1 C1 C2 114.4(4)
C3 C2 C7 118.9(4)
C3 C2 C1 119.5(4)
C7 C2 C1 121.5(4)
C2 C3 C4 121.7(4)
C2 C3 H3A 119.2
C4 C3 H3A 119.2
C5 C4 C3 117.4(4)
C5 C4 C8 121.3(4)
C3 C4 C8 121.2(4)
C6 C5 C4 122.6(4)
C6 C5 H5A 118.7
C4 C5 H5A 118.7
C7 C6 C5 119.0(4)
C7 C6 C9 119.7(4)
C5 C6 C9 121.3(4)
C6 C7 C2 120.4(4)
C6 C7 H7A 119.8
C2 C7 H7A 119.8
C4 C8 H8A 109.5
C4 C8 H8B 109.5
H8A C8 H8B 109.5
C4 C8 H8C 109.5
H8A C8 H8C 109.5
H8B C8 H8C 109.5
C6 C9 H9A 109.5
C6 C9 H9B 109.5
H9A C9 H9B 109.5
C6 C9 H9C 109.5
H9A C9 H9C 109.5
H9B C9 H9C 109.5
C1 N1 C10 123.1(4)
C1 N1 H1A 118(3)
C10 N1 H1A 118(3)
C11 C10 C15 122.0(4)
C11 C10 N1 118.8(4)
C15 C10 N1 119.2(4)
C12 C11 C10 117.7(4)
C12 C11 C16 120.3(4)
C10 C11 C16 122.0(4)
C13 C12 C11 121.2(5)
C13 C12 H12A 119.4
C11 C12 H12A 119.4
C14 C13 C12 119.9(5)
C14 C13 H13A 120.0
C12 C13 H13A 120.0
C13 C14 C15 121.7(5)
C13 C14 H14A 119.1
C15 C14 H14A 119.1
C14 C15 C10 117.3(4)
C14 C15 C19 120.3(4)
C10 C15 C19 122.3(4)
C11 C16 C18 111.4(4)
C11 C16 C17 113.6(4)
C18 C16 C17 109.9(4)
C11 C16 H16A 107.2
C18 C16 H16A 107.2
C17 C16 H16A 107.2
C16 C17 H17A 109.5
C16 C17 H17B 109.5
H17A C17 H17B 109.5
C16 C17 H17C 109.5
H17A C17 H17C 109.5
H17B C17 H17C 109.5
C16 C18 H18A 109.5
C16 C18 H18B 109.5
H18A C18 H18B 109.5
C16 C18 H18C 109.5
H18A C18 H18C 109.5
H18B C18 H18C 109.5
C20 C19 C21 111.8(4)
C20 C19 C15 111.5(4)
C21 C19 C15 111.7(4)
C20 C19 H19A 107.2
C21 C19 H19A 107.2
C15 C19 H19A 107.2
C19 C20 H20A 109.5
C19 C20 H20B 109.5
H20A C20 H20B 109.5
C19 C20 H20C 109.5
H20A C20 H20C 109.5
H20B C20 H20C 109.5
C19 C21 H21A 109.5
C19 C21 H21B 109.5
H21A C21 H21B 109.5
C19 C21 H21C 109.5
H21A C21 H21C 109.5
H21B C21 H21C 109.5
C1 N2 C22 120.1(4)
C23 C22 C27 120.5(4)
C23 C22 N2 122.8(4)
C27 C22 N2 116.6(4)
C24 C23 C22 118.0(4)
C24 C23 C28 119.1(4)
C22 C23 C28 122.9(4)
C25 C24 C23 121.8(4)
C25 C24 H24A 119.1
C23 C24 H24A 119.1
C26 C25 C24 119.7(4)
C26 C25 H25A 120.1
C24 C25 H25A 120.1
C25 C26 C27 121.2(4)
C25 C26 H26A 119.4
C27 C26 H26A 119.4
C26 C27 C22 118.7(4)
C26 C27 C31 121.3(4)
C22 C27 C31 120.0(4)
C23 C28 C29 112.2(4)
C23 C28 C30 110.2(4)
C29 C28 C30 110.4(4)
C23 C28 H28A 108.0
C29 C28 H28A 108.0
C30 C28 H28A 108.0
C28 C29 H29A 109.5
C28 C29 H29B 109.5
H29A C29 H29B 109.5
C28 C29 H29C 109.5
H29A C29 H29C 109.5
H29B C29 H29C 109.5
C28 C30 H30A 109.5
C28 C30 H30B 109.5
H30A C30 H30B 109.5
C28 C30 H30C 109.5
H30A C30 H30C 109.5
H30B C30 H30C 109.5
C32 C31 C33 112.6(4)
C32 C31 C27 115.1(4)
C33 C31 C27 109.5(4)
C32 C31 H31A 106.4
C33 C31 H31A 106.4
C27 C31 H31A 106.4
C31 C32 H32A 109.5
C31 C32 H32B 109.5
H32A C32 H32B 109.5
C31 C32 H32C 109.5
H32A C32 H32C 109.5
H32B C32 H32C 109.5
C31 C33 H33A 109.5
C31 C33 H33B 109.5
H33A C33 H33B 109.5
C31 C33 H33C 109.5
H33A C33 H33C 109.5
H33B C33 H33C 109.5

loop_
_geom_bond_atom_site_label_1
_geom_bond_atom_site_label_2
_geom_bond_distance
C1 N2 1.293(5)
C1 N1 1.370(5)
C1 C2 1.495(6)
C2 C3 1.388(6)
C2 C7 1.403(6)
C3 C4 1.391(6)
C3 H3A 0.9500
C4 C5 1.385(6)
C4 C8 1.510(6)
C5 C6 1.382(6)
C5 H5A 0.9500
C6 C7 1.378(6)
C6 C9 1.510(6)
C7 H7A 0.9500
C8 H8A 0.9800
C8 H8B 0.9800
C8 H8C 0.9800
C9 H9A 0.9800
C9 H9B 0.9800
C9 H9C 0.9800
N1 C10 1.437(5)
N1 H1A 0.90(4)
C10 C11 1.394(6)
C10 C15 1.405(6)
C11 C12 1.390(6)
C11 C16 1.511(6)
C12 C13 1.377(7)
C12 H12A 0.9500
C13 C14 1.371(7)
C13 H13A 0.9500
C14 C15 1.387(6)
C14 H14A 0.9500
C15 C19 1.516(6)
C16 C18 1.520(7)
C16 C17 1.529(6)
C16 H16A 1.0000
C17 H17A 0.9800
C17 H17B 0.9800
C17 H17C 0.9800
C18 H18A 0.9800
C18 H18B 0.9800
C18 H18C 0.9800
C19 C20 1.512(7)
C19 C21 1.516(6)
C19 H19A 1.0000
C20 H20A 0.9800
C20 H20B 0.9800
C20 H20C 0.9800
C21 H21A 0.9800
C21 H21B 0.9800
C21 H21C 0.9800
N2 C22 1.412(5)
C22 C23 1.403(6)
C22 C27 1.411(6)
C23 C24 1.396(6)
C23 C28 1.514(6)
C24 C25 1.378(6)
C24 H24A 0.9500
C25 C26 1.370(6)
C25 H25A 0.9500
C26 C27 1.393(6)
C26 H26A 0.9500
C27 C31 1.522(6)
C28 C29 1.529(6)
C28 C30 1.529(6)
C28 H28A 1.0000
C29 H29A 0.9800
C29 H29B 0.9800
C29 H29C 0.9800
C30 H30A 0.9800
C30 H30B 0.9800
C30 H30C 0.9800
C31 C32 1.513(6)
C31 C33 1.514(6)
C31 H31A 1.0000
C32 H32A 0.9800
C32 H32B 0.9800
C32 H32C 0.9800
C33 H33A 0.9800
C33 H33B 0.9800
C33 H33C 0.9800

loop_
_geom_hbond_atom_site_label_D
_geom_hbond_atom_site_label_H
_geom_hbond_atom_site_label_A
_geom_hbond_distance_DH
_geom_hbond_distance_HA
_geom_hbond_distance_DA
_geom_hbond_angle_DHA
_geom_hbond_site_symmetry_A
N1 H1A 'C24-C25 bond centroid' 0.84(9) 2.68(9) 3.452(18) 153(8) 4_666

loop_
_geom_torsion_atom_site_label_1
_geom_torsion_atom_site_label_2
_geom_torsion_atom_site_label_3
_geom_torsion_atom_site_label_4
_geom_torsion
N2 C1 C2 C3 -130.4(4)
N1 C1 C2 C3 48.5(5)
N2 C1 C2 C7 48.8(6)
N1 C1 C2 C7 -132.2(4)
C7 C2 C3 C4 -0.4(6)
C1 C2 C3 C4 178.8(4)
C2 C3 C4 C5 -0.4(6)
C2 C3 C4 C8 179.5(4)
C3 C4 C5 C6 0.6(6)
C8 C4 C5 C6 -179.4(4)
C4 C5 C6 C7 0.1(7)
C4 C5 C6 C9 -180.0(4)
C5 C6 C7 C2 -0.9(6)
C9 C6 C7 C2 179.1(4)
C3 C2 C7 C6 1.1(6)
C1 C2 C7 C6 -178.1(4)
N2 C1 N1 C10 -6.7(6)
C2 C1 N1 C10 174.3(4)
C1 N1 C10 C11 -95.9(5)
C1 N1 C10 C15 84.5(5)
C15 C10 C11 C12 3.7(7)
N1 C10 C11 C12 -175.9(4)
C15 C10 C11 C16 -178.0(4)
N1 C10 C11 C16 2.4(6)
C10 C11 C12 C13 -2.9(7)
C16 C11 C12 C13 178.8(5)
C11 C12 C13 C14 1.4(8)
C12 C13 C14 C15 -0.7(9)
C13 C14 C15 C10 1.4(8)
C13 C14 C15 C19 -179.6(5)
C11 C10 C15 C14 -3.0(7)
N1 C10 C15 C14 176.6(4)
C11 C10 C15 C19 178.1(4)
N1 C10 C15 C19 -2.3(7)
C12 C11 C16 C18 85.8(5)
C10 C11 C16 C18 -92.5(5)
C12 C11 C16 C17 -39.0(6)
C10 C11 C16 C17 142.7(4)
C14 C15 C19 C20 55.8(6)
C10 C15 C19 C20 -125.3(5)
C14 C15 C19 C21 -70.1(6)
C10 C15 C19 C21 108.8(5)
N1 C1 N2 C22 179.6(4)
C2 C1 N2 C22 -1.5(6)
C1 N2 C22 C23 75.1(5)
C1 N2 C22 C27 -109.2(4)
C27 C22 C23 C24 3.5(6)
N2 C22 C23 C24 179.1(4)
C27 C22 C23 C28 -174.2(4)
N2 C22 C23 C28 1.4(6)
C22 C23 C24 C25 -1.6(6)
C28 C23 C24 C25 176.2(4)
C23 C24 C25 C26 -1.1(7)
C24 C25 C26 C27 1.9(7)
C25 C26 C27 C22 0.0(6)
C25 C26 C27 C31 178.7(4)
C23 C22 C27 C26 -2.8(6)
N2 C22 C27 C26 -178.6(4)
C23 C22 C27 C31 178.5(4)
N2 C22 C27 C31 2.6(6)
C24 C23 C28 C29 57.3(5)
C22 C23 C28 C29 -125.1(4)
C24 C23 C28 C30 -66.2(5)
C22 C23 C28 C30 111.5(5)
C26 C27 C31 C32 -25.4(6)
C22 C27 C31 C32 153.3(4)
C26 C27 C31 C33 102.6(5)
C22 C27 C31 C33 -78.7(5)
